data_4311612
loop_
_publ_author_name
'Joseph M. Mahoney'
'Gayathri U. Nawaratna'
'Alicia M. Beatty'
'Peter J. Duggan'
'Bradley D. Smith'

_publ_contact_author_email Smith.115@nd.edu
_publ_contact_author_name Bradley_D._Smith
_publ_section_title
;
 Transport of Alkali Halides through a Liquid Organic Membrane Containing
 a Ditopic Salt-Binding Receptor
;
_journal_name_full 'Inorganic Chemistry'
_journal_page_first 5902
_journal_page_last 5907
_journal_paper_doi 10.1021/ic0494859
_journal_volume 43
_journal_year 2004
_chemical_formula_sum 'C38 H50 Br N4 Na O6'
_chemical_formula_weight 761.72
_chemical_name_systematic
; 
 ? 
;
_space_group_IT_number 14
_symmetry_cell_setting monoclinic
_symmetry_space_group_name_Hall '-P 2ybc'
_symmetry_space_group_name_H-M 'P 1 21/c 1'
_atom_sites_solution_hydrogens geom
_atom_sites_solution_primary direct
_atom_sites_solution_secondary difmap
_audit_creation_method SHELXL-97
_cell_angle_alpha 90.00
_cell_angle_beta 99.346(2)
_cell_angle_gamma 90.00
_cell_formula_units_Z 4
_cell_length_a 8.4819(8)
_cell_length_b 29.976(3)
_cell_length_c 15.3807(14)
_cell_measurement_temperature 170(2)
_cell_volume 3858.7(6)
_computing_cell_refinement 'Bruker SMART'
_computing_data_collection 'Bruker SMART'
_computing_data_reduction 'Bruker SHELXTL'
_computing_molecular_graphics 'Bruker SHELXTL'
_computing_publication_material 'Bruker SHELXTL'
_computing_structure_refinement 'SHELXL-97 (Sheldrick, 1997)'
_computing_structure_solution 'SHELXS-97 (Sheldrick, 1990)'
_diffrn_ambient_temperature 170(2)
_diffrn_measured_fraction_theta_full 0.999
_diffrn_measured_fraction_theta_max 0.999
_diffrn_measurement_device_type 'CCD area detector'
_diffrn_measurement_method 'phi and omega scans'
_diffrn_radiation_monochromator graphite
_diffrn_radiation_source 'fine-focus sealed tube'
_diffrn_radiation_type MoK\a
_diffrn_radiation_wavelength 0.71073
_diffrn_reflns_av_R_equivalents 0.0514
_diffrn_reflns_av_sigmaI/netI 0.0614
_diffrn_reflns_limit_h_max 9
_diffrn_reflns_limit_h_min -10
_diffrn_reflns_limit_k_max 35
_diffrn_reflns_limit_k_min -35
_diffrn_reflns_limit_l_max 18
_diffrn_reflns_limit_l_min -18
_diffrn_reflns_number 29801
_diffrn_reflns_theta_full 24.99
_diffrn_reflns_theta_max 24.99
_diffrn_reflns_theta_min 1.91
_exptl_absorpt_coefficient_mu 1.126
_exptl_absorpt_correction_type none
_exptl_crystal_colour colorless
_exptl_crystal_density_diffrn 1.311
_exptl_crystal_density_method 'not measured'
_exptl_crystal_description needle
_exptl_crystal_F_000 1600
_exptl_crystal_size_max 0.37
_exptl_crystal_size_mid 0.12
_exptl_crystal_size_min 0.11
_refine_diff_density_max 0.614
_refine_diff_density_min -0.232
_refine_diff_density_rms 0.062
_refine_ls_extinction_method none
_refine_ls_goodness_of_fit_ref 1.001
_refine_ls_hydrogen_treatment mixed
_refine_ls_matrix_type full
_refine_ls_number_parameters 451
_refine_ls_number_reflns 6779
_refine_ls_number_restraints 0
_refine_ls_restrained_S_all 1.001
_refine_ls_R_factor_all 0.0641
_refine_ls_R_factor_gt 0.0387
_refine_ls_shift/su_max 0.008
_refine_ls_shift/su_mean 0.001
_refine_ls_structure_factor_coef Fsqd
_refine_ls_weighting_details 'calc w=1/[\s^2^(Fo^2^)+(0.0408P)^2^+0.0000P] where P=(Fo^2^+2Fc^2^)/3'
_refine_ls_weighting_scheme calc
_refine_ls_wR_factor_gt 0.0765
_refine_ls_wR_factor_ref 0.0925
_reflns_number_gt 4717
_reflns_number_total 6779
_reflns_threshold_expression >2sigma(I)
_cod_data_source_file ic0494859si20040421_094024_1.cif
_cod_data_source_block compound_1_NaBr
_cod_depositor_comments
;
The following automatic conversions were performed:
'_symmetry_cell_setting' value 'Monoclinic' changed to 'monoclinic'
according to '/home/saulius/struct/CIF-dictionaries/cif_core.dic'
dictionary named 'cif_core.dic' version 2.4.1 from 2010-06-29.

Automatic conversion script
Id: cif_fix_enum 1527 2010-12-29 10:47:43Z saulius 
;
_cod_database_code 4311612

loop_
_symmetry_equiv_pos_as_xyz
'x, y, z'
'-x, y+1/2, -z+1/2'
'-x, -y, -z'
'x, -y-1/2, z-1/2'

loop_
_atom_site_label
_atom_site_type_symbol
_atom_site_fract_x
_atom_site_fract_y
_atom_site_fract_z
_atom_site_U_iso_or_equiv
_atom_site_adp_type
_atom_site_occupancy
_atom_site_symmetry_multiplicity
_atom_site_calc_flag
_atom_site_refinement_flags
_atom_site_disorder_assembly
_atom_site_disorder_group
Br1 Br 0.69128(4) 1.122362(10) 1.476027(19) 0.03343(10) Uani 1 1 d . . .
Na1 Na 0.92647(16) 1.16848(5) 1.58940(8) 0.0517(4) Uani 1 1 d . . .
O1 O 0.8544(3) 1.19241(8) 1.72167(13) 0.0448(6) Uani 1 1 d . . .
N1 N 0.8377(3) 1.26575(8) 1.59652(15) 0.0327(6) Uani 1 1 d . . .
C1 C 0.9201(4) 1.26682(12) 1.6884(2) 0.0448(9) Uani 1 1 d . . .
H1A H 0.9211 1.2979 1.7103 0.054 Uiso 1 1 d R . .
H1B H 1.0325 1.2576 1.6896 0.054 Uiso 1 1 d R . .
O2 O 0.9801(3) 1.10730(8) 1.73311(16) 0.0546(7) Uani 1 1 d . . .
N2 N 1.2258(3) 1.07009(9) 1.63177(16) 0.0391(7) Uani 1 1 d . . .
C2 C 0.8469(4) 1.23700(13) 1.7499(2) 0.0490(9) Uani 1 1 d . . .
H2A H 0.9057 1.2402 1.8107 0.059 Uiso 1 1 d R . .
H2B H 0.7343 1.2458 1.7498 0.059 Uiso 1 1 d R . .
O3 O 1.1973(3) 1.16312(7) 1.58231(14) 0.0456(6) Uani 1 1 d . . .
N3 N 0.4778(3) 1.19997(7) 1.32853(15) 0.0272(6) Uani 1 1 d . . .
H3 H 0.5485 1.1824 1.3585 0.033 Uiso 1 1 d R . .
C3 C 0.8145(5) 1.16081(14) 1.7849(2) 0.0567(11) Uani 1 1 d . . .
H3B H 0.7052 1.1666 1.7970 0.068 Uiso 1 1 d R . .
H3C H 0.8900 1.1639 1.8409 0.068 Uiso 1 1 d R . .
O4 O 1.0005(2) 1.21885(7) 1.47584(13) 0.0363(5) Uani 1 1 d . . .
C4 C 0.8243(5) 1.11454(13) 1.7490(3) 0.0577(11) Uani 1 1 d . . .
H4A H 0.7975 1.0924 1.7921 0.069 Uiso 1 1 d R . .
H4B H 0.7472 1.1111 1.6937 0.069 Uiso 1 1 d R . .
N4 N 0.8786(3) 1.07609(8) 1.31244(15) 0.0288(6) Uani 1 1 d . . .
H4 H 0.8199 1.0864 1.3525 0.035 Uiso 1 1 d R . .
O5 O 0.3049(3) 1.21228(7) 1.20126(14) 0.0470(6) Uani 1 1 d . . .
C5 C 1.0205(5) 1.06041(12) 1.7239(2) 0.0581(11) Uani 1 1 d . . .
H5A H 0.9565 1.0475 1.6702 0.070 Uiso 1 1 d R . .
H5B H 0.9981 1.0433 1.7755 0.070 Uiso 1 1 d R . .
O6 O 0.8669(2) 1.04483(7) 1.17601(13) 0.0378(5) Uani 1 1 d . . .
C6 C 1.1963(5) 1.05817(12) 1.7181(2) 0.0540(10) Uani 1 1 d . . .
H6A H 1.2562 1.0786 1.7620 0.065 Uiso 1 1 d R . .
H6B H 1.2358 1.0275 1.7321 0.065 Uiso 1 1 d R . .
C7 C 1.3645(4) 1.10043(12) 1.6339(2) 0.0527(10) Uani 1 1 d . . .
H7A H 1.4048 1.0983 1.5771 0.063 Uiso 1 1 d R . .
H7B H 1.4513 1.0909 1.6813 0.063 Uiso 1 1 d R . .
C8 C 1.3204(5) 1.14687(13) 1.6489(2) 0.0578(11) Uani 1 1 d . . .
H8A H 1.2845 1.1490 1.7068 0.069 Uiso 1 1 d R . .
H8B H 1.4160 1.1660 1.6508 0.069 Uiso 1 1 d R . .
C9 C 1.2538(4) 1.17795(13) 1.5052(2) 0.0494(9) Uani 1 1 d . . .
H9A H 1.3129 1.1537 1.4809 0.059 Uiso 1 1 d R . .
H9B H 1.3266 1.2037 1.5189 0.059 Uiso 1 1 d R . .
C10 C 1.1109(4) 1.19153(11) 1.4394(2) 0.0446(9) Uani 1 1 d . . .
H10A H 1.1466 1.2073 1.3918 0.053 Uiso 1 1 d R . .
H10B H 1.0564 1.1651 1.4154 0.053 Uiso 1 1 d R . .
C11 C 1.0687(4) 1.25879(11) 1.5161(2) 0.0388(8) Uani 1 1 d . . .
H11A H 1.1280 1.2748 1.4753 0.047 Uiso 1 1 d R . .
H11B H 1.1438 1.2517 1.5705 0.047 Uiso 1 1 d R . .
C12 C 0.9337(4) 1.28746(10) 1.5372(2) 0.0381(8) Uani 1 1 d . . .
H12A H 0.9787 1.3155 1.5649 0.046 Uiso 1 1 d R . .
H12B H 0.8631 1.2954 1.4817 0.046 Uiso 1 1 d R . .
C13 C 0.6826(4) 1.28893(11) 1.5896(2) 0.0402(8) Uani 1 1 d . . .
H13A H 0.7026 1.3209 1.6031 0.048 Uiso 1 1 d R . .
H13B H 0.6234 1.2766 1.6345 0.048 Uiso 1 1 d R . .
C14 C 0.5793(4) 1.28494(10) 1.50010(19) 0.0316(7) Uani 1 1 d . . .
C15 C 0.5738(3) 1.24592(10) 1.45218(18) 0.0285(7) Uani 1 1 d . . .
H15A H 0.6396 1.2215 1.4746 0.034 Uiso 1 1 calc R . .
C16 C 0.4738(3) 1.24162(9) 1.37182(18) 0.0254(7) Uani 1 1 d . . .
C17 C 0.3770(4) 1.27717(10) 1.3384(2) 0.0336(8) Uani 1 1 d . . .
H17A H 0.3073 1.2746 1.2837 0.040 Uiso 1 1 calc R . .
C18 C 0.3842(4) 1.31630(10) 1.3863(2) 0.0395(8) Uani 1 1 d . . .
H18A H 0.3190 1.3408 1.3639 0.047 Uiso 1 1 calc R . .
C19 C 0.4842(4) 1.32041(10) 1.4660(2) 0.0375(8) Uani 1 1 d . . .
H19A H 0.4880 1.3477 1.4976 0.045 Uiso 1 1 calc R . .
C20 C 0.4021(3) 1.18846(10) 1.24654(19) 0.0283(7) Uani 1 1 d . . .
C21 C 0.4485(3) 1.14404(9) 1.21394(17) 0.0242(7) Uani 1 1 d . . .
C22 C 0.5991(3) 1.12609(9) 1.24120(17) 0.0243(6) Uani 1 1 d . . .
H22A H 0.6727 1.1408 1.2851 0.029 Uiso 1 1 calc R . .
C23 C 0.6420(3) 1.08654(9) 1.20408(18) 0.0246(7) Uani 1 1 d . . .
C24 C 0.5334(3) 1.06540(9) 1.13947(18) 0.0264(7) Uani 1 1 d . . .
H24A H 0.5639 1.0385 1.1140 0.032 Uiso 1 1 calc R . .
C25 C 0.3806(3) 1.08269(9) 1.11104(18) 0.0252(7) Uani 1 1 d . . .
C26 C 0.3414(3) 1.12239(10) 1.14903(17) 0.0257(6) Uani 1 1 d . . .
H26A H 0.2389 1.1351 1.1303 0.031 Uiso 1 1 calc R . .
C27 C 0.8064(3) 1.06695(10) 1.22846(19) 0.0280(7) Uani 1 1 d . . .
C28 C 1.0358(3) 1.06343(9) 1.35089(19) 0.0289(7) Uani 1 1 d . . .
C29 C 1.0667(4) 1.05447(9) 1.44094(19) 0.0295(7) Uani 1 1 d . . .
H29A H 0.9830 1.0568 1.4749 0.035 Uiso 1 1 calc R . .
C30 C 1.2184(4) 1.04217(10) 1.4814(2) 0.0325(7) Uani 1 1 d . . .
C31 C 1.3394(4) 1.04036(11) 1.4317(2) 0.0400(8) Uani 1 1 d . . .
H31A H 1.4444 1.0325 1.4589 0.048 Uiso 1 1 calc R . .
C32 C 1.3099(4) 1.04987(12) 1.3432(2) 0.0446(9) Uani 1 1 d . . .
H32A H 1.3949 1.0486 1.3100 0.054 Uiso 1 1 calc R . .
C33 C 1.1585(4) 1.06125(10) 1.3017(2) 0.0357(8) Uani 1 1 d . . .
H33A H 1.1389 1.0675 1.2404 0.043 Uiso 1 1 calc R . .
C34 C 1.2446(4) 1.03150(11) 1.5786(2) 0.0392(8) Uani 1 1 d . . .
H34A H 1.1673 1.0083 1.5900 0.047 Uiso 1 1 d R . .
H34B H 1.3535 1.0192 1.5960 0.047 Uiso 1 1 d R . .
C35 C 0.2658(3) 1.05804(10) 1.03922(19) 0.0303(7) Uani 1 1 d . . .
C36 C 0.3462(4) 1.05226(10) 0.95759(19) 0.0376(8) Uani 1 1 d . . .
H36A H 0.3709 1.0816 0.9353 0.045 Uiso 1 1 d R . .
H36B H 0.2741 1.0362 0.9118 0.045 Uiso 1 1 d R . .
H36C H 0.4452 1.0352 0.9736 0.045 Uiso 1 1 d R . .
C37 C 0.2265(4) 1.01195(10) 1.0732(2) 0.0401(8) Uani 1 1 d . . .
H37A H 0.1747 1.0154 1.1253 0.048 Uiso 1 1 d R . .
H37B H 0.3253 0.9947 1.0889 0.048 Uiso 1 1 d R . .
H37C H 0.1543 0.9962 1.0271 0.048 Uiso 1 1 d R . .
C38 C 0.1096(4) 1.08391(11) 1.0114(2) 0.0420(9) Uani 1 1 d . . .
H38A H 0.0561 1.0880 1.0628 0.050 Uiso 1 1 d R . .
H38B H 0.0396 1.0672 0.9659 0.050 Uiso 1 1 d R . .
H38C H 0.1332 1.1132 0.9881 0.050 Uiso 1 1 d R . .

loop_
_atom_site_aniso_label
_atom_site_aniso_U_11
_atom_site_aniso_U_22
_atom_site_aniso_U_33
_atom_site_aniso_U_23
_atom_site_aniso_U_13
_atom_site_aniso_U_12
Br1 0.03274(18) 0.03733(18) 0.02938(17) -0.00184(16) 0.00251(12) -0.00062(16)
Na1 0.0452(8) 0.0786(10) 0.0341(7) -0.0146(7) 0.0144(6) -0.0276(7)
O1 0.0505(15) 0.0546(16) 0.0311(12) 0.0007(12) 0.0118(11) 0.0015(12)
N1 0.0325(15) 0.0362(15) 0.0283(14) -0.0078(12) 0.0015(12) -0.0021(12)
C1 0.043(2) 0.052(2) 0.036(2) -0.0151(17) -0.0033(17) -0.0007(17)
O2 0.0637(18) 0.0480(16) 0.0570(16) 0.0022(13) 0.0239(14) -0.0054(12)
N2 0.0485(18) 0.0370(16) 0.0284(15) 0.0043(13) -0.0038(13) -0.0033(13)
C2 0.047(2) 0.071(3) 0.0281(18) -0.0076(18) 0.0043(16) 0.0062(19)
O3 0.0500(15) 0.0448(14) 0.0451(14) 0.0143(11) 0.0167(12) 0.0038(12)
N3 0.0290(14) 0.0240(14) 0.0262(13) -0.0020(11) -0.0031(11) 0.0053(11)
C3 0.051(2) 0.083(3) 0.042(2) 0.017(2) 0.0242(19) 0.009(2)
O4 0.0328(13) 0.0379(13) 0.0394(13) -0.0086(11) 0.0093(10) -0.0047(10)
C4 0.063(3) 0.061(3) 0.053(2) 0.013(2) 0.019(2) -0.012(2)
N4 0.0231(14) 0.0359(15) 0.0270(14) -0.0042(12) 0.0027(11) 0.0043(11)
O5 0.0494(15) 0.0406(14) 0.0425(13) -0.0098(11) -0.0178(11) 0.0202(12)
C5 0.089(3) 0.045(2) 0.045(2) 0.0093(18) 0.024(2) -0.016(2)
O6 0.0329(13) 0.0451(14) 0.0348(12) -0.0121(11) 0.0039(10) 0.0091(11)
C6 0.072(3) 0.050(2) 0.041(2) 0.0051(18) 0.013(2) 0.010(2)
C7 0.046(2) 0.059(3) 0.048(2) 0.001(2) -0.0085(18) -0.0104(19)
C8 0.065(3) 0.053(3) 0.052(2) 0.009(2) -0.001(2) -0.012(2)
C9 0.046(2) 0.055(2) 0.051(2) 0.0134(19) 0.0216(18) 0.0082(18)
C10 0.052(2) 0.044(2) 0.042(2) -0.0006(17) 0.0232(18) 0.0009(18)
C11 0.035(2) 0.042(2) 0.0399(19) -0.0050(16) 0.0078(16) -0.0118(16)
C12 0.042(2) 0.0314(19) 0.0393(19) -0.0062(16) 0.0031(16) -0.0093(16)
C13 0.044(2) 0.042(2) 0.0346(18) -0.0139(16) 0.0036(16) 0.0045(16)
C14 0.0317(18) 0.0318(18) 0.0323(17) -0.0057(15) 0.0078(14) 0.0000(14)
C15 0.0280(17) 0.0270(17) 0.0297(17) -0.0029(14) 0.0018(14) 0.0043(13)
C16 0.0259(17) 0.0225(16) 0.0287(16) -0.0025(13) 0.0070(13) -0.0012(13)
C17 0.0384(19) 0.0298(18) 0.0313(17) -0.0014(15) 0.0018(15) 0.0028(15)
C18 0.052(2) 0.0254(18) 0.0397(19) -0.0017(16) 0.0048(17) 0.0103(16)
C19 0.049(2) 0.0254(18) 0.0391(19) -0.0097(15) 0.0104(17) 0.0036(16)
C20 0.0238(17) 0.0306(17) 0.0298(17) -0.0031(14) 0.0021(14) 0.0004(14)
C21 0.0289(18) 0.0222(16) 0.0208(15) 0.0019(13) 0.0024(13) 0.0000(13)
C22 0.0250(16) 0.0252(16) 0.0218(15) 0.0006(13) 0.0014(12) -0.0021(13)
C23 0.0240(16) 0.0279(17) 0.0224(15) 0.0055(13) 0.0049(13) 0.0000(13)
C24 0.0349(18) 0.0219(16) 0.0232(15) -0.0028(13) 0.0074(14) -0.0014(13)
C25 0.0276(17) 0.0256(17) 0.0221(15) 0.0032(13) 0.0030(13) -0.0026(13)
C26 0.0219(15) 0.0291(16) 0.0251(15) 0.0031(14) 0.0005(12) 0.0004(14)
C27 0.0293(18) 0.0243(16) 0.0298(17) -0.0003(14) 0.0034(14) -0.0029(14)
C28 0.0248(17) 0.0266(17) 0.0334(17) 0.0000(14) -0.0006(14) 0.0006(13)
C29 0.0270(18) 0.0284(17) 0.0333(17) -0.0007(14) 0.0053(14) 0.0009(14)
C30 0.0288(19) 0.0323(18) 0.0353(17) 0.0044(15) 0.0018(15) 0.0011(14)
C31 0.0248(18) 0.048(2) 0.045(2) 0.0076(17) 0.0003(16) 0.0074(15)
C32 0.030(2) 0.061(2) 0.045(2) 0.0098(19) 0.0103(16) 0.0030(17)
C33 0.0282(19) 0.047(2) 0.0318(17) 0.0073(15) 0.0043(15) 0.0009(15)
C34 0.037(2) 0.042(2) 0.0363(19) 0.0091(16) 0.0005(15) 0.0048(16)
C35 0.0307(18) 0.0282(17) 0.0297(17) -0.0034(14) -0.0012(14) -0.0030(13)
C36 0.050(2) 0.0320(18) 0.0275(17) -0.0054(14) -0.0035(15) -0.0037(16)
C37 0.043(2) 0.0355(19) 0.0412(19) -0.0065(16) 0.0031(16) -0.0096(16)
C38 0.037(2) 0.041(2) 0.041(2) -0.0128(16) -0.0112(16) -0.0023(16)

loop_
_atom_type_symbol
_atom_type_description
_atom_type_scat_dispersion_real
_atom_type_scat_dispersion_imag
_atom_type_scat_source
C C 0.0033 0.0016 'International Tables Vol C Tables 4.2.6.8 and 6.1.1.4'
H H 0.0000 0.0000 'International Tables Vol C Tables 4.2.6.8 and 6.1.1.4'
N N 0.0061 0.0033 'International Tables Vol C Tables 4.2.6.8 and 6.1.1.4'
O O 0.0106 0.0060 'International Tables Vol C Tables 4.2.6.8 and 6.1.1.4'
Na Na 0.0362 0.0249 'International Tables Vol C Tables 4.2.6.8 and 6.1.1.4'
Br Br -0.2901 2.4595 'International Tables Vol C Tables 4.2.6.8 and 6.1.1.4'

loop_
_geom_angle_atom_site_label_1
_geom_angle_atom_site_label_2
_geom_angle_atom_site_label_3
_geom_angle
_geom_angle_site_symmetry_1
_geom_angle_site_symmetry_3
_geom_angle_publ_flag
O3 Na1 O1 117.64(10) . . ?
O3 Na1 O4 69.00(8) . . ?
O1 Na1 O4 124.26(10) . . ?
O3 Na1 Br1 123.22(8) . . ?
O1 Na1 Br1 115.81(7) . . ?
O4 Na1 Br1 95.68(6) . . ?
O3 Na1 O2 87.57(9) . . ?
O1 Na1 O2 63.42(8) . . ?
O4 Na1 O2 156.36(9) . . ?
Br1 Na1 O2 99.98(7) . . ?
O3 Na1 N1 108.85(8) . . ?
O1 Na1 N1 64.44(8) . . ?
O4 Na1 N1 61.83(7) . . ?
Br1 Na1 N1 110.10(7) . . ?
O2 Na1 N1 127.06(8) . . ?
O3 Na1 C10 49.59(9) . . ?
O1 Na1 C10 145.59(10) . . ?
O4 Na1 C10 27.16(8) . . ?
Br1 Na1 C10 92.38(8) . . ?
O2 Na1 C10 133.72(10) . . ?
N1 Na1 C10 88.31(9) . . ?
C2 O1 C3 112.9(3) . . ?
C2 O1 Na1 126.32(19) . . ?
C3 O1 Na1 120.8(2) . . ?
C12 N1 C1 111.2(2) . . ?
C12 N1 C13 108.9(2) . . ?
C1 N1 C13 109.8(2) . . ?
C12 N1 Na1 103.79(17) . . ?
C1 N1 Na1 88.48(18) . . ?
C13 N1 Na1 132.62(19) . . ?
N1 C1 C2 114.2(3) . . ?
C4 O2 C5 114.2(3) . . ?
C4 O2 Na1 89.97(19) . . ?
C5 O2 Na1 123.67(19) . . ?
C6 N2 C34 112.1(3) . . ?
C6 N2 C7 112.9(3) . . ?
C34 N2 C7 110.1(3) . . ?
O1 C2 C1 108.9(3) . . ?
C9 O3 C8 113.6(3) . . ?
C9 O3 Na1 119.2(2) . . ?
C8 O3 Na1 127.2(2) . . ?
C20 N3 C16 127.8(2) . . ?
O1 C3 C4 109.1(3) . . ?
C10 O4 C11 114.0(2) . . ?
C10 O4 Na1 100.71(17) . . ?
C11 O4 Na1 109.80(17) . . ?
O2 C4 C3 108.5(3) . . ?
C27 N4 C28 126.0(2) . . ?
O2 C5 C6 107.4(3) . . ?
N2 C6 C5 111.4(3) . . ?
C8 C7 N2 111.3(3) . . ?
O3 C8 C7 112.8(3) . . ?
O3 C9 C10 107.6(3) . . ?
O4 C10 C9 113.6(3) . . ?
O4 C10 Na1 52.13(14) . . ?
C9 C10 Na1 83.47(18) . . ?
O4 C11 C12 107.6(2) . . ?
N1 C12 C11 113.5(3) . . ?
N1 C13 C14 114.0(2) . . ?
C15 C14 C19 118.8(3) . . ?
C15 C14 C13 121.2(3) . . ?
C19 C14 C13 120.0(3) . . ?
C14 C15 C16 121.2(3) . . ?
C15 C16 C17 119.8(3) . . ?
C15 C16 N3 116.3(3) . . ?
C17 C16 N3 123.9(3) . . ?
C18 C17 C16 118.8(3) . . ?
C19 C18 C17 121.2(3) . . ?
C18 C19 C14 120.3(3) . . ?
O5 C20 N3 123.6(3) . . ?
O5 C20 C21 121.3(3) . . ?
N3 C20 C21 115.1(3) . . ?
C22 C21 C26 119.8(3) . . ?
C22 C21 C20 121.5(3) . . ?
C26 C21 C20 118.5(3) . . ?
C23 C22 C21 119.8(3) . . ?
C22 C23 C24 119.6(3) . . ?
C22 C23 C27 121.7(3) . . ?
C24 C23 C27 118.6(3) . . ?
C23 C24 C25 121.8(3) . . ?
C26 C25 C24 117.3(3) . . ?
C26 C25 C35 123.1(3) . . ?
C24 C25 C35 119.5(3) . . ?
C25 C26 C21 121.8(3) . . ?
O6 C27 N4 124.3(3) . . ?
O6 C27 C23 121.3(3) . . ?
N4 C27 C23 114.4(3) . . ?
C33 C28 C29 119.8(3) . . ?
C33 C28 N4 121.6(3) . . ?
C29 C28 N4 118.6(3) . . ?
C30 C29 C28 120.6(3) . . ?
C31 C30 C29 118.8(3) . . ?
C31 C30 C34 122.6(3) . . ?
C29 C30 C34 118.6(3) . . ?
C32 C31 C30 120.7(3) . . ?
C31 C32 C33 121.0(3) . . ?
C32 C33 C28 119.0(3) . . ?
N2 C34 C30 112.3(3) . . ?
C37 C35 C36 109.1(2) . . ?
C37 C35 C38 108.9(3) . . ?
C36 C35 C38 107.9(2) . . ?
C37 C35 C25 109.6(2) . . ?
C36 C35 C25 109.2(2) . . ?
C38 C35 C25 112.0(2) . . ?

loop_
_geom_bond_atom_site_label_1
_geom_bond_atom_site_label_2
_geom_bond_distance
_geom_bond_site_symmetry_2
_geom_bond_publ_flag
Br1 Na1 2.7932(13) . ?
Na1 O3 2.323(3) . ?
Na1 O1 2.330(2) . ?
Na1 O4 2.466(2) . ?
Na1 O2 2.851(3) . ?
Na1 N1 3.018(3) . ?
Na1 C10 3.069(3) . ?
O1 C2 1.410(4) . ?
O1 C3 1.437(4) . ?
N1 C12 1.470(4) . ?
N1 C1 1.472(4) . ?
N1 C13 1.476(4) . ?
C1 C2 1.507(5) . ?
O2 C4 1.399(4) . ?
O2 C5 1.459(4) . ?
N2 C6 1.435(4) . ?
N2 C34 1.440(4) . ?
N2 C7 1.483(4) . ?
O3 C9 1.420(4) . ?
O3 C8 1.424(4) . ?
N3 C20 1.363(3) . ?
N3 C16 1.418(3) . ?
C3 C4 1.500(5) . ?
O4 C10 1.426(4) . ?
O4 C11 1.426(4) . ?
N4 C27 1.364(4) . ?
N4 C28 1.419(4) . ?
O5 C20 1.220(3) . ?
C5 C6 1.510(5) . ?
O6 C27 1.220(3) . ?
C7 C8 1.469(5) . ?
C9 C10 1.504(5) . ?
C11 C12 1.509(4) . ?
C13 C14 1.511(4) . ?
C14 C15 1.379(4) . ?
C14 C19 1.385(4) . ?
C15 C16 1.387(4) . ?
C16 C17 1.392(4) . ?
C17 C18 1.381(4) . ?
C18 C19 1.378(4) . ?
C20 C21 1.498(4) . ?
C21 C22 1.387(4) . ?
C21 C26 1.396(4) . ?
C22 C23 1.389(4) . ?
C23 C24 1.393(4) . ?
C23 C27 1.504(4) . ?
C24 C25 1.398(4) . ?
C25 C26 1.390(4) . ?
C25 C35 1.538(4) . ?
C28 C33 1.384(4) . ?
C28 C29 1.393(4) . ?
C29 C30 1.385(4) . ?
C30 C31 1.378(4) . ?
C30 C34 1.509(4) . ?
C31 C32 1.373(4) . ?
C32 C33 1.380(4) . ?
C35 C37 1.533(4) . ?
C35 C36 1.533(4) . ?
C35 C38 1.535(4) . ?
